data_9005774
loop_
_publ_author_name
'Mellini, M.'
'Merlino, S.'
'Pasero, M.'

_publ_section_title
;
 X-ray and HRTEM study of sursassite: crystal structure,
 stacking disorder, and sursassite-pumpellyite intergrowth
;
_journal_name_full 'Physics and Chemistry of Minerals'
_journal_page_first 99
_journal_page_last 105
_journal_paper_doi 10.1007/BF00309643
_journal_volume 10
_journal_year 1984
_chemical_formula_sum 'Al2.83 H3 Mn2.17 O14 Si3'
_chemical_name_mineral Sursassite
_space_group_IT_number 11
_symmetry_space_group_name_Hall '-P 2yb'
_symmetry_space_group_name_H-M 'P 1 21/m 1'
_cell_angle_alpha 90
_cell_angle_beta 108.9
_cell_angle_gamma 90
_cell_formula_units_Z 2
_cell_length_a 8.70
_cell_length_b 5.79
_cell_length_c 9.78
_cell_volume 466.087
_database_code_amcsd 0007356
_exptl_crystal_density_diffrn 3.611
_cod_original_formula_sum 'Mn2.17 Al2.83 Si3 O14 H3'
_cod_database_code 9005774

loop_
_space_group_symop_operation_xyz
x,y,z
x,1/2-y,z
-x,1/2+y,-z
-x,-y,-z

loop_
_atom_site_aniso_label
_atom_site_aniso_U_11
_atom_site_aniso_U_22
_atom_site_aniso_U_33
_atom_site_aniso_U_12
_atom_site_aniso_U_13
_atom_site_aniso_U_23
Mn1_1 0.02400 0.01000 0.01100 0.00000 0.00200 0.00000
Mn2 0.03400 0.00400 0.00600 0.00000 0.00400 0.00000
Al1 0.01300 0.00400 0.00500 0.00000 0.00200 0.00100
Mn1_2 0.01300 0.00400 0.00500 0.00000 0.00200 0.00100
Al2 0.00300 0.00200 0.00400 -0.00100 0.00200 0.00100
Al3 0.00600 0.00400 0.00600 -0.00100 0.00100 -0.00100
Mn3 0.00600 0.00400 0.00600 -0.00100 0.00100 -0.00100
Si1 0.00200 0.00300 0.00400 0.00000 0.00100 0.00000
Si2 0.00300 0.00200 0.00300 0.00000 0.00100 0.00000
Si3 0.01000 0.00400 0.00400 0.00000 0.00400 0.00000

loop_
_atom_site_label
_atom_site_fract_x
_atom_site_fract_y
_atom_site_fract_z
_atom_site_occupancy
_atom_site_U_iso_or_equiv
Mn1_1 0.16860 0.25000 0.31430 1.00000 ?
Mn2 0.26840 0.25000 0.67540 1.00000 ?
Al1 0.50000 0.00000 0.50000 0.93000 ?
Mn1_2 0.50000 0.00000 0.50000 0.07000 ?
Al2 0.50000 0.00000 0.00000 1.00000 ?
Al3 0.00000 0.50000 0.00000 0.90000 ?
Mn3 0.00000 0.50000 0.00000 0.10000 ?
Si1 0.30700 0.75000 0.19190 1.00000 ?
Si2 0.20660 0.75000 0.80780 1.00000 ?
Si3 0.15760 0.75000 0.49410 1.00000 ?
O1 0.26640 0.51460 0.50240 1.00000 0.00600
O2 0.19270 0.52510 0.16400 1.00000 0.00500
O3 0.31380 0.51640 0.83400 1.00000 0.00400
O4 0.41540 0.75000 0.08220 1.00000 0.00500
O5 0.44980 0.75000 0.35550 1.00000 0.00600
O6 0.08420 0.25000 0.93150 1.00000 0.00600
O7 0.43920 0.25000 0.36830 1.00000 0.01100
O8 0.07120 0.75000 0.89490 1.00000 0.00200
O9 0.09020 0.75000 0.63590 1.00000 0.00600
O10 -0.00550 0.75000 0.35710 1.00000 0.00800
O11 0.41330 0.25000 0.07350 1.00000 0.00500
H1 0.07650 0.25000 -0.13700 0.50000 ?
H1* 0.07850 0.25000 0.64340 0.50000 ?
H2 0.33450 0.25000 0.08630 0.50000 ?
H2* 0.18540 0.25000 -0.04700 0.50000 ?
H3 0.44230 0.25000 0.29920 0.50000 ?
H3* 0.34010 0.25000 0.18420 0.50000 ?

loop_
_cod_changelog_entry_id
_cod_changelog_entry_author
_cod_changelog_entry_date
_cod_changelog_entry_text
1
;cod-tools version 3.10.1
Id: cif_fix_AMCSD_atom_labels 10224 2024-08-07 11:09:31Z saulius
;
2024-08-07T19:39:30+03:00
;Changed the following '_atom_site_label' values:
the first duplicated label 'Mn1'  converted to 'Mn1_1'
duplicated label 'Mn1' at index 3 converted to 'Mn1_2'
;

loop_
_cod_related_entry_id
_cod_related_entry_database
_cod_related_entry_code
1 AMCSD 0007356
